data_4350332
loop_
_publ_author_name
'Bilge, Selen'
'Demiriz, Semsay'
'Okumus, Aytug'
'Kili\,c, Zeynel'
'Tercan, Baris'
'H\"okelek, Tuncer'
'B\"uy\"ukg\"ung\"or, Orhan'

_publ_section_title
;
 Phosphorus-nitrogen compounds. Part 13. Syntheses, crystal structures,
 spectroscopic, stereogenic, and anisochronic properties of novel
 spiro-ansa-spiro-, spiro-bino-spiro-, and spiro-crypta phosphazene
 derivatives.
;
_journal_issue 21
_journal_name_full 'Inorganic chemistry'
_journal_page_first 8755
_journal_page_last 8767
_journal_paper_doi 10.1021/ic060630n
_journal_volume 45
_journal_year 2006
_chemical_formula_moiety 'C19 H22 Cl4 N5 O2 P3'
_chemical_formula_sum 'C19 H22 Cl4 N5 O2 P3'
_chemical_formula_weight 587.13
_chemical_name_systematic
;
"7,11-(Etane-1,2-diyldioxydi-o-phenylene-dimethylene)-4,4,6,6-
tetrachloro-2(lambda)**5, 4(lambda)**5,6(lambda)**5-triphosphaza(6-P**V)-
1,3,5,7,11-pentaaza-spiro[5.5]dodeca-1,3,5-triene "

by

"Selen Bilge,  &#x00DE;emsay Demiriz,  Aytu&#x00F0; Okumu&#x00FE;,  Zeynel K&#x00FD;l&#x00FD;&#x00E7;, 
Bar&#x00FD;&#x00FE; Tercan, Tuncer H&#x00F6;kelek, Orhan B&#x00FC;y&#x00FC;kg&#x00FC;ng&#x00F6;r"  
;
_space_group_IT_number 61
_space_group_name_Hall '-P 2ac 2ab'
_space_group_name_H-M_alt 'P b c a'
_symmetry_cell_setting orthorhombic
_symmetry_space_group_name_Hall '-P 2ac 2ab'
_symmetry_space_group_name_H-M 'P b c a'
_atom_sites_solution_hydrogens geom
_atom_sites_solution_primary direct
_atom_sites_solution_secondary difmap
_audit_creation_method SHELXL-97
_cell_angle_alpha 90.00
_cell_angle_beta 90.00
_cell_angle_gamma 90.00
_cell_formula_units_Z 8
_cell_length_a 8.5470(3)
_cell_length_b 21.8940(11)
_cell_length_c 26.3773(10)
_cell_measurement_reflns_used 2428
_cell_measurement_temperature 100
_cell_measurement_theta_max 26.14
_cell_measurement_theta_min 1.80
_cell_volume 4935.9(4)
_computing_cell_refinement 'STOE X-AREA'
_computing_data_collection 'STOE X-AREA (Stoe & Cie, 2002)'
_computing_data_reduction 'STOE X-RED'
_computing_molecular_graphics 'Ortep-3 for Windows (Farrugia, 1997)'
_computing_publication_material 'WinGX publication routines (Farrugia, 1999)''
_computing_structure_refinement 'SHELXL-97 (Sheldrick, 1997)'
_computing_structure_solution 'SHELXS-97 (Sheldrick, 1997)'
_diffrn_ambient_temperature 100
_diffrn_detector_area_resol_mean 6.67
_diffrn_measured_fraction_theta_full 0.989
_diffrn_measured_fraction_theta_max 0.989
_diffrn_measurement_device_type 'STOE IPDS 2'
_diffrn_measurement_method '\f and \w scans'
_diffrn_radiation_monochromator graphite
_diffrn_radiation_source 'fine-focus sealed tube'
_diffrn_radiation_type MoK\a
_diffrn_radiation_wavelength 0.71073
_diffrn_reflns_av_R_equivalents 0.0826
_diffrn_reflns_av_sigmaI/netI 0.0465
_diffrn_reflns_limit_h_max 9
_diffrn_reflns_limit_h_min -10
_diffrn_reflns_limit_k_max 26
_diffrn_reflns_limit_k_min -26
_diffrn_reflns_limit_l_max 31
_diffrn_reflns_limit_l_min -32
_diffrn_reflns_number 29107
_diffrn_reflns_theta_full 26.04
_diffrn_reflns_theta_max 26.04
_diffrn_reflns_theta_min 1.86
_diffrn_standards_decay_% none
_diffrn_standards_interval_count none
_diffrn_standards_interval_time none
_diffrn_standards_number none
_exptl_absorpt_coefficient_mu 0.703
_exptl_absorpt_correction_T_max 0.9204
_exptl_absorpt_correction_T_min 0.7663
_exptl_absorpt_correction_type integration
_exptl_absorpt_process_details 'STOE X-RED (Stoe & Cie, 2002)'
_exptl_crystal_colour colorless
_exptl_crystal_density_diffrn 1.580
_exptl_crystal_density_method 'not measured'
_exptl_crystal_description prism
_exptl_crystal_F_000 2400
_exptl_crystal_size_max 0.40
_exptl_crystal_size_mid 0.28
_exptl_crystal_size_min 0.12
_refine_diff_density_max 0.241
_refine_diff_density_min -0.368
_refine_diff_density_rms 0.055
_refine_ls_extinction_method none
_refine_ls_goodness_of_fit_ref 0.937
_refine_ls_hydrogen_treatment mixed
_refine_ls_matrix_type full
_refine_ls_number_parameters 330
_refine_ls_number_reflns 4830
_refine_ls_number_restraints 0
_refine_ls_restrained_S_all 0.937
_refine_ls_R_factor_all 0.0406
_refine_ls_R_factor_gt 0.0281
_refine_ls_shift/su_max 0.001
_refine_ls_shift/su_mean 0.000
_refine_ls_structure_factor_coef Fsqd
_refine_ls_weighting_details 'calc w=1/[\s^2^(Fo^2^)+(0.0377P)^2^] where P=(Fo^2^+2Fc^2^)/3'
_refine_ls_weighting_scheme calc
_refine_ls_wR_factor_gt 0.0653
_refine_ls_wR_factor_ref 0.0679
_reflns_number_gt 3745
_reflns_number_total 4830
_reflns_threshold_expression I>2\s(I)
_cod_data_source_file ic060630nsi20060413_051147.cif
_cod_data_source_block COMPOUND22
_cod_database_code 4350332

loop_
_symmetry_equiv_pos_as_xyz
'x, y, z'
'-x+1/2, -y, z+1/2'
'x+1/2, -y+1/2, -z'
'-x, y+1/2, -z+1/2'
'-x, -y, -z'
'x-1/2, y, -z-1/2'
'-x-1/2, y-1/2, z'
'x, -y-1/2, z-1/2'

loop_
_atom_site_label
_atom_site_type_symbol
_atom_site_fract_x
_atom_site_fract_y
_atom_site_fract_z
_atom_site_U_iso_or_equiv
_atom_site_adp_type
_atom_site_occupancy
_atom_site_symmetry_multiplicity
_atom_site_calc_flag
_atom_site_refinement_flags
Cl1 Cl 0.85586(6) -0.05241(2) 0.25047(2) 0.02989(12) Uani 1 1 d .
Cl2 Cl 1.05395(6) -0.04741(2) 0.34817(2) 0.03211(13) Uani 1 1 d .
Cl3 Cl 0.67670(6) -0.15302(2) 0.443699(19) 0.02622(12) Uani 1 1 d .
Cl4 Cl 0.43538(6) -0.15663(2) 0.35665(2) 0.02758(12) Uani 1 1 d .
P1 P 0.60820(5) 0.02348(2) 0.376680(19) 0.01844(11) Uani 1 1 d .
P2 P 0.82942(6) -0.04623(2) 0.325566(19) 0.01923(11) Uani 1 1 d .
P3 P 0.61065(6) -0.10390(2) 0.383268(19) 0.01889(11) Uani 1 1 d .
O1 O 0.96134(15) 0.12453(6) 0.40003(5) 0.0226(3) Uani 1 1 d .
O2 O 0.71056(14) 0.16777(6) 0.33474(5) 0.0215(3) Uani 1 1 d .
N1 N 0.75716(19) 0.01692(7) 0.34029(6) 0.0212(3) Uani 1 1 d .
N2 N 0.7491(2) -0.10755(7) 0.34351(7) 0.0238(4) Uani 1 1 d .
N3 N 0.54616(19) -0.04086(7) 0.40028(7) 0.0223(4) Uani 1 1 d .
N4 N 0.64632(17) 0.06943(7) 0.42465(6) 0.0193(3) Uani 1 1 d .
N5 N 0.46386(17) 0.05563(7) 0.34619(6) 0.0196(3) Uani 1 1 d .
C1 C 0.3303(2) 0.07223(9) 0.37886(8) 0.0218(4) Uani 1 1 d .
C2 C 0.3797(2) 0.11714(8) 0.41990(8) 0.0223(4) Uani 1 1 d .
C3 C 0.5080(2) 0.09112(9) 0.45344(8) 0.0216(4) Uani 1 1 d .
C4 C 0.7771(2) 0.05228(9) 0.45839(8) 0.0228(4) Uani 1 1 d .
C5 C 0.8515(2) 0.10906(9) 0.48017(8) 0.0218(4) Uani 1 1 d .
C6 C 0.8302(2) 0.12685(10) 0.53016(8) 0.0278(4) Uani 1 1 d .
C7 C 0.8928(2) 0.18088(10) 0.54861(9) 0.0309(5) Uani 1 1 d .
C8 C 0.9781(2) 0.21793(9) 0.51620(8) 0.0289(5) Uani 1 1 d .
C9 C 1.0030(2) 0.20102(9) 0.46610(8) 0.0246(4) Uani 1 1 d .
C10 C 0.9396(2) 0.14680(9) 0.44822(8) 0.0221(4) Uani 1 1 d .
C11 C 0.9774(2) 0.16697(9) 0.35947(8) 0.0241(4) Uani 1 1 d .
C12 C 0.8354(2) 0.20641(9) 0.35129(8) 0.0232(4) Uani 1 1 d .
C13 C 0.5750(2) 0.19603(8) 0.31997(7) 0.0193(4) Uani 1 1 d .
C14 C 0.5501(2) 0.25868(8) 0.32277(8) 0.0220(4) Uani 1 1 d .
C15 C 0.4100(2) 0.28275(9) 0.30512(8) 0.0238(4) Uani 1 1 d .
C16 C 0.2948(2) 0.24559(9) 0.28522(8) 0.0242(4) Uani 1 1 d .
C17 C 0.3211(2) 0.18283(9) 0.28321(7) 0.0217(4) Uani 1 1 d .
C18 C 0.4595(2) 0.15718(8) 0.30051(7) 0.0198(4) Uani 1 1 d .
C19 C 0.4828(2) 0.08880(8) 0.29775(8) 0.0214(4) Uani 1 1 d .
H1A H 0.2883 0.0357 0.3945 0.026 Uiso 1 1 calc R
H1B H 0.2485 0.0904 0.3583 0.026 Uiso 1 1 calc R
H2A H 0.4168 0.1545 0.4041 0.027 Uiso 1 1 calc R
H2B H 0.2897 0.1273 0.4407 0.027 Uiso 1 1 calc R
H3A H 0.5412 0.1223 0.4772 0.026 Uiso 1 1 calc R
H3B H 0.4656 0.0573 0.4728 0.026 Uiso 1 1 calc R
H6 H 0.7726 0.1020 0.5518 0.033 Uiso 1 1 calc R
H7 H 0.8777 0.1921 0.5823 0.037 Uiso 1 1 calc R
H8 H 1.0191 0.2545 0.5281 0.035 Uiso 1 1 calc R
H9 H 1.0617 0.2258 0.4447 0.030 Uiso 1 1 calc R
H14 H 0.6264 0.2842 0.3363 0.026 Uiso 1 1 calc R
H15 H 0.3934 0.3247 0.3067 0.029 Uiso 1 1 calc R
H16 H 0.2015 0.2621 0.2734 0.029 Uiso 1 1 calc R
H17 H 0.2439 0.1575 0.2700 0.026 Uiso 1 1 calc R
H41 H 0.737(3) 0.0269(10) 0.4855(9) 0.026(6) Uiso 1 1 d .
H42 H 0.854(2) 0.0280(9) 0.4383(8) 0.020(5) Uiso 1 1 d .
H111 H 0.991(3) 0.1402(10) 0.3283(9) 0.026(6) Uiso 1 1 d .
H112 H 1.070(2) 0.1941(10) 0.3641(8) 0.025(6) Uiso 1 1 d .
H121 H 0.804(2) 0.2272(10) 0.3824(9) 0.027(6) Uiso 1 1 d .
H122 H 0.862(2) 0.2363(10) 0.3232(8) 0.022(5) Uiso 1 1 d .
H191 H 0.405(3) 0.0719(10) 0.2751(9) 0.028(6) Uiso 1 1 d .
H192 H 0.591(3) 0.0794(10) 0.2855(9) 0.031(6) Uiso 1 1 d .

loop_
_atom_site_aniso_label
_atom_site_aniso_U_11
_atom_site_aniso_U_22
_atom_site_aniso_U_33
_atom_site_aniso_U_23
_atom_site_aniso_U_13
_atom_site_aniso_U_12
Cl1 0.0439(3) 0.0249(2) 0.0208(3) -0.0014(2) 0.0055(2) -0.0017(2)
Cl2 0.0217(2) 0.0312(3) 0.0434(3) -0.0073(2) -0.0039(2) 0.00262(19)
Cl3 0.0317(3) 0.0242(2) 0.0228(3) 0.00266(19) 0.0000(2) 0.0053(2)
Cl4 0.0252(2) 0.0230(2) 0.0346(3) -0.0037(2) -0.0039(2) -0.00287(18)
P1 0.0190(2) 0.0150(2) 0.0214(3) -0.00029(18) 0.0023(2) -0.00014(18)
P2 0.0206(2) 0.0165(2) 0.0206(3) -0.00066(19) 0.00278(19) 0.00021(18)
P3 0.0205(2) 0.0149(2) 0.0212(3) 0.00035(18) 0.0019(2) -0.00031(18)
O1 0.0223(7) 0.0245(7) 0.0211(8) -0.0006(6) 0.0020(5) 0.0007(5)
O2 0.0189(6) 0.0195(6) 0.0260(8) -0.0004(5) -0.0034(5) -0.0014(5)
N1 0.0231(8) 0.0170(7) 0.0236(10) 0.0003(6) 0.0046(7) -0.0011(6)
N2 0.0286(9) 0.0156(7) 0.0273(10) 0.0002(6) 0.0070(7) 0.0023(6)
N3 0.0247(8) 0.0168(8) 0.0253(10) -0.0001(6) 0.0069(7) 0.0014(6)
N4 0.0183(7) 0.0178(7) 0.0220(9) -0.0014(6) 0.0010(6) 0.0021(6)
N5 0.0183(8) 0.0186(7) 0.0220(9) 0.0002(6) 0.0020(6) 0.0002(6)
C1 0.0185(9) 0.0225(9) 0.0243(11) 0.0014(8) 0.0035(8) -0.0004(7)
C2 0.0208(9) 0.0228(9) 0.0234(11) -0.0016(8) 0.0026(8) 0.0020(8)
C3 0.0202(9) 0.0230(9) 0.0217(11) -0.0006(8) 0.0035(8) 0.0012(7)
C4 0.0234(10) 0.0208(9) 0.0242(11) 0.0031(8) -0.0016(8) 0.0000(8)
C5 0.0177(9) 0.0246(9) 0.0231(11) 0.0009(8) -0.0039(7) 0.0037(7)
C6 0.0272(10) 0.0344(11) 0.0219(12) 0.0021(9) -0.0027(8) -0.0009(9)
C7 0.0331(11) 0.0374(12) 0.0223(12) -0.0051(9) -0.0046(9) 0.0016(9)
C8 0.0287(11) 0.0275(10) 0.0305(13) -0.0045(9) -0.0095(9) 0.0009(8)
C9 0.0222(9) 0.0235(10) 0.0281(12) 0.0002(8) -0.0035(8) 0.0016(8)
C10 0.0193(9) 0.0246(9) 0.0223(11) 0.0012(8) -0.0028(8) 0.0043(7)
C11 0.0228(10) 0.0277(10) 0.0219(12) 0.0030(8) 0.0014(8) -0.0024(8)
C12 0.0209(9) 0.0240(9) 0.0246(12) -0.0006(8) -0.0024(8) -0.0047(8)
C13 0.0208(9) 0.0204(9) 0.0168(10) 0.0008(7) 0.0016(7) 0.0006(7)
C14 0.0239(9) 0.0198(9) 0.0222(11) -0.0020(8) 0.0020(8) -0.0034(7)
C15 0.0297(10) 0.0196(9) 0.0221(11) -0.0008(8) 0.0039(8) 0.0033(8)
C16 0.0252(10) 0.0276(10) 0.0199(11) 0.0003(8) 0.0012(8) 0.0046(8)
C17 0.0225(9) 0.0244(9) 0.0182(11) -0.0005(7) 0.0010(8) -0.0029(8)
C18 0.0234(9) 0.0199(9) 0.0161(10) 0.0003(7) 0.0023(7) -0.0013(7)
C19 0.0257(10) 0.0186(9) 0.0197(11) -0.0015(7) -0.0006(8) -0.0016(8)

loop_
_atom_type_symbol
_atom_type_description
_atom_type_scat_dispersion_real
_atom_type_scat_dispersion_imag
_atom_type_scat_source
C C 0.0033 0.0016 'International Tables Vol C Tables 4.2.6.8 and 6.1.1.4'
H H 0.0000 0.0000 'International Tables Vol C Tables 4.2.6.8 and 6.1.1.4'
Cl Cl 0.1484 0.1585 'International Tables Vol C Tables 4.2.6.8 and 6.1.1.4'
N N 0.0061 0.0033 'International Tables Vol C Tables 4.2.6.8 and 6.1.1.4'
O O 0.0106 0.0060 'International Tables Vol C Tables 4.2.6.8 and 6.1.1.4'
P P 0.1023 0.0942 'International Tables Vol C Tables 4.2.6.8 and 6.1.1.4'

loop_
_geom_angle_atom_site_label_1
_geom_angle_atom_site_label_2
_geom_angle_atom_site_label_3
_geom_angle
N1 P1 N3 114.24(8)
N1 P1 N5 110.14(9)
N3 P1 N5 108.38(8)
N1 P1 N4 110.95(8)
N3 P1 N4 107.38(9)
N5 P1 N4 105.33(8)
N1 P2 N2 120.34(9)
N1 P2 Cl1 110.54(7)
N2 P2 Cl1 106.76(7)
N1 P2 Cl2 108.36(7)
N2 P2 Cl2 108.37(7)
Cl1 P2 Cl2 100.68(3)
N3 P3 N2 120.11(8)
N3 P3 Cl3 110.31(7)
N2 P3 Cl3 106.82(7)
N3 P3 Cl4 110.23(7)
N2 P3 Cl4 107.19(7)
Cl3 P3 Cl4 100.31(3)
C10 O1 C11 118.47(15)
C13 O2 C12 116.79(14)
P2 N1 P1 122.85(10)
P2 N2 P3 118.70(10)
P3 N3 P1 122.87(10)
C4 N4 C3 112.10(16)
C4 N4 P1 117.17(12)
C3 N4 P1 115.51(12)
C1 N5 C19 117.92(15)
C1 N5 P1 113.76(13)
C19 N5 P1 123.72(13)
N5 C1 C2 111.11(15)
N5 C1 H1A 109.4
C2 C1 H1A 109.4
N5 C1 H1B 109.4
C2 C1 H1B 109.4
H1A C1 H1B 108.0
C3 C2 C1 111.82(15)
C3 C2 H2A 109.3
C1 C2 H2A 109.3
C3 C2 H2B 109.3
C1 C2 H2B 109.3
H2A C2 H2B 107.9
N4 C3 C2 113.41(16)
N4 C3 H3A 108.9
C2 C3 H3A 108.9
N4 C3 H3B 108.9
C2 C3 H3B 108.9
H3A C3 H3B 107.7
N4 C4 C5 109.79(15)
N4 C4 H41 108.8(13)
C5 C4 H41 109.9(13)
N4 C4 H42 108.3(12)
C5 C4 H42 111.3(12)
H41 C4 H42 108.6(17)
C6 C5 C10 118.49(18)
C6 C5 C4 122.54(18)
C10 C5 C4 118.90(18)
C7 C6 C5 121.5(2)
C7 C6 H6 119.2
C5 C6 H6 119.2
C8 C7 C6 119.1(2)
C8 C7 H7 120.5
C6 C7 H7 120.5
C7 C8 C9 120.77(19)
C7 C8 H8 119.6
C9 C8 H8 119.6
C10 C9 C8 119.5(2)
C10 C9 H9 120.3
C8 C9 H9 120.3
O1 C10 C9 124.43(18)
O1 C10 C5 114.84(17)
C9 C10 C5 120.69(19)
O1 C11 C12 113.88(16)
O1 C11 H112 111.9(13)
C12 C11 H112 108.3(12)
O1 C11 H111 104.0(12)
C12 C11 H111 108.0(13)
H112 C11 H111 110.6(18)
O2 C12 C11 107.82(15)
O2 C12 H121 109.2(13)
C11 C12 H121 111.5(13)
O2 C12 H122 109.0(12)
C11 C12 H122 107.2(11)
H121 C12 H122 112.0(17)
O2 C13 C14 124.05(16)
O2 C13 C18 115.21(16)
C14 C13 C18 120.73(17)
C15 C14 C13 119.24(17)
C15 C14 H14 120.4
C13 C14 H14 120.4
C16 C15 C14 121.24(18)
C16 C15 H15 119.4
C14 C15 H15 119.4
C15 C16 C17 118.74(18)
C15 C16 H16 120.6
C17 C16 H16 120.6
C18 C17 C16 121.61(18)
C18 C17 H17 119.2
C16 C17 H17 119.2
C17 C18 C13 118.42(17)
C17 C18 C19 119.81(17)
C13 C18 C19 121.77(17)
N5 C19 C18 115.50(16)
N5 C19 H192 106.1(13)
C18 C19 H192 109.9(13)
N5 C19 H191 105.7(13)
C18 C19 H191 108.4(13)
H192 C19 H191 111.2(18)

loop_
_geom_bond_atom_site_label_1
_geom_bond_atom_site_label_2
_geom_bond_distance
P1 N1 1.6008(16)
P1 N3 1.6287(16)
P1 N4 1.6491(16)
P1 N5 1.6324(16)
P2 Cl1 1.9982(7)
P2 Cl2 2.0097(7)
P2 N1 1.5633(16)
P2 N2 1.5804(16)
P3 Cl3 2.0040(7)
P3 Cl4 2.0173(7)
P3 N2 1.5831(17)
P3 N3 1.5525(15)
O1 C10 1.374(2)
O1 C11 1.424(2)
O2 C12 1.430(2)
O2 C13 1.370(2)
N4 C4 1.478(2)
N4 C3 1.483(2)
N5 C1 1.476(2)
N5 C19 1.478(3)
C1 C2 1.522(3)
C1 H1A 0.9700
C1 H1B 0.9700
C2 C3 1.520(3)
C2 H2A 0.9700
C2 H2B 0.9700
C3 H3A 0.9700
C3 H3B 0.9700
C4 C5 1.510(3)
C4 H41 0.97(2)
C4 H42 1.00(2)
C6 C7 1.387(3)
C6 C5 1.387(3)
C6 H6 0.9300
C7 C8 1.386(3)
C7 H7 0.9300
C8 H8 0.9300
C9 C8 1.389(3)
C9 H9 0.9300
C10 C9 1.387(3)
C10 C5 1.400(3)
C11 H112 0.99(2)
C11 H111 1.02(2)
C12 C11 1.505(3)
C12 H121 0.98(2)
C12 H122 1.01(2)
C13 C14 1.390(3)
C13 C18 1.400(3)
C14 C15 1.389(3)
C14 H14 0.9300
C15 C16 1.381(3)
C15 H15 0.9300
C16 H16 0.9300
C17 C18 1.387(3)
C17 C16 1.393(3)
C17 H17 0.9300
C18 C19 1.512(3)
C19 H192 1.00(2)
C19 H191 0.97(2)

loop_
_geom_torsion_atom_site_label_1
_geom_torsion_atom_site_label_2
_geom_torsion_atom_site_label_3
_geom_torsion_atom_site_label_4
_geom_torsion
N3 P1 N1 P2 4.19(16)
N5 P1 N1 P2 -118.04(12)
N4 P1 N1 P2 125.73(12)
N1 P1 N3 P3 -8.09(16)
N5 P1 N3 P3 115.10(13)
N4 P1 N3 P3 -131.58(12)
N1 P1 N4 C4 -59.09(15)
N3 P1 N4 C4 66.40(15)
N5 P1 N4 C4 -178.24(13)
N1 P1 N4 C3 165.39(13)
N3 P1 N4 C3 -69.13(14)
N5 P1 N4 C3 46.23(15)
N1 P1 N5 C1 -170.98(12)
N3 P1 N5 C1 63.39(14)
N4 P1 N5 C1 -51.28(14)
N1 P1 N5 C19 -15.63(17)
N3 P1 N5 C19 -141.26(14)
N4 P1 N5 C19 104.07(15)
N2 P2 N1 P1 4.28(17)
Cl1 P2 N1 P1 129.46(10)
Cl2 P2 N1 P1 -121.10(11)
N1 P2 N2 P3 -9.26(17)
Cl1 P2 N2 P3 -136.20(10)
Cl2 P2 N2 P3 116.11(11)
N3 P3 N2 P2 5.47(17)
Cl3 P3 N2 P2 -121.01(10)
Cl4 P3 N2 P2 132.18(10)
Cl3 P3 N3 P1 128.28(11)
Cl4 P3 N3 P1 -121.86(11)
N2 P3 N3 P1 3.44(18)
C4 N4 C3 C2 172.20(15)
P1 N4 C3 C2 -50.08(19)
C3 N4 C4 C5 -73.3(2)
P1 N4 C4 C5 149.73(14)
C1 N5 C19 C18 43.8(2)
P1 N5 C19 C18 -110.56(17)
C19 N5 C1 C2 -96.85(19)
P1 N5 C1 C2 60.03(18)
C11 O1 C10 C9 -32.7(3)
C11 O1 C10 C5 149.73(16)
C10 O1 C11 C12 -62.4(2)
C13 O2 C12 C11 -173.23(16)
C12 O2 C13 C14 -3.6(3)
C12 O2 C13 C18 175.50(17)
N5 C1 C2 C3 -59.1(2)
C1 C2 C3 N4 54.3(2)
N4 C4 C5 C6 106.1(2)
N4 C4 C5 C10 -70.9(2)
C7 C6 C5 C10 0.6(3)
C7 C6 C5 C4 -176.49(18)
C5 C6 C7 C8 0.2(3)
C6 C7 C8 C9 -0.9(3)
C10 C9 C8 C7 0.9(3)
O1 C10 C5 C6 177.08(17)
C9 C10 C5 C6 -0.6(3)
O1 C10 C5 C4 -5.8(2)
C9 C10 C5 C4 176.60(17)
O1 C10 C9 C8 -177.58(17)
C5 C10 C9 C8 -0.2(3)
O2 C12 C11 O1 -66.1(2)
O2 C13 C14 C15 177.81(18)
C18 C13 C14 C15 -1.2(3)
O2 C13 C18 C17 -177.87(17)
C14 C13 C18 C17 1.2(3)
O2 C13 C18 C19 1.8(3)
C14 C13 C18 C19 -179.10(18)
C13 C14 C15 C16 0.5(3)
C14 C15 C16 C17 0.2(3)
C18 C17 C16 C15 -0.2(3)
C16 C17 C18 C13 -0.5(3)
C16 C17 C18 C19 179.81(18)
C17 C18 C19 N5 -103.0(2)
C13 C18 C19 N5 77.4(2)
